data_7053713
loop_
_publ_author_name
'Chen, Yong'
'Fu, Wen-Fu'
'Li, Jun-Li'
'Zhao, Xi-Juan'
'Ou, Xue-Mei'

_publ_section_title
;
 Conformation impact on spectral properties of
 bis(5,7-dimethyl-1,8-naphthyridin-2-yl)amine and its ZnII complex
;
_journal_issue 10
_journal_name_full 'New Journal of Chemistry'
_journal_page_first 1785
_journal_paper_doi 10.1039/b705149b
_journal_volume 31
_journal_year 2007
_chemical_formula_sum 'C20 H19 N5'
_chemical_formula_weight 329.40
_chemical_name_systematic
;
?
;
_space_group_IT_number 14
_symmetry_cell_setting monoclinic
_symmetry_space_group_name_Hall '-P 2yn'
_symmetry_space_group_name_H-M 'P 1 21/n 1'
_atom_sites_solution_hydrogens geom
_atom_sites_solution_primary direct
_atom_sites_solution_secondary difmap
_audit_creation_method SHELXL-97
_cell_angle_alpha 90.00
_cell_angle_beta 96.767(3)
_cell_angle_gamma 90.00
_cell_formula_units_Z 4
_cell_length_a 12.921(2)
_cell_length_b 8.1511(15)
_cell_length_c 16.069(3)
_cell_measurement_reflns_used 3548
_cell_measurement_temperature 294(2)
_cell_measurement_theta_max 26.37
_cell_measurement_theta_min 2.81
_cell_volume 1680.6(5)
_computing_cell_refinement 'Bruker SMART'
_computing_data_collection 'Bruker SMART'
_computing_data_reduction 'Bruker SAINT'
_computing_molecular_graphics 'Bruker SHELXTL'
_computing_publication_material 'Bruker SHELXTL'
_computing_structure_refinement 'SHELXL-97 (Sheldrick, 1997)'
_computing_structure_solution 'SHELXS-97 (Sheldrick, 1990)'
_diffrn_ambient_temperature 294(2)
_diffrn_measured_fraction_theta_full 0.997
_diffrn_measured_fraction_theta_max 0.997
_diffrn_measurement_device_type 'CCD area detector'
_diffrn_measurement_method 'phi and omega scans'
_diffrn_radiation_monochromator graphite
_diffrn_radiation_source 'fine-focus sealed tube'
_diffrn_radiation_type MoK\a
_diffrn_radiation_wavelength 0.71073
_diffrn_reflns_av_R_equivalents 0.0260
_diffrn_reflns_av_sigmaI/netI 0.0286
_diffrn_reflns_limit_h_max 14
_diffrn_reflns_limit_h_min -16
_diffrn_reflns_limit_k_max 9
_diffrn_reflns_limit_k_min -10
_diffrn_reflns_limit_l_max 19
_diffrn_reflns_limit_l_min -20
_diffrn_reflns_number 9133
_diffrn_reflns_theta_full 26.40
_diffrn_reflns_theta_max 26.40
_diffrn_reflns_theta_min 1.92
_exptl_absorpt_coefficient_mu 0.081
_exptl_absorpt_correction_T_max 1.00000
_exptl_absorpt_correction_T_min 0.823774
_exptl_absorpt_correction_type multi-scan
_exptl_absorpt_process_details SADABS
_exptl_crystal_density_diffrn 1.302
_exptl_crystal_density_meas ?
_exptl_crystal_density_method 'not measured'
_exptl_crystal_F_000 696
_exptl_crystal_size_max 0.28
_exptl_crystal_size_mid 0.22
_exptl_crystal_size_min 0.10
_refine_diff_density_max 0.194
_refine_diff_density_min -0.182
_refine_diff_density_rms 0.046
_refine_ls_extinction_method none
_refine_ls_goodness_of_fit_ref 1.010
_refine_ls_hydrogen_treatment mixed
_refine_ls_matrix_type full
_refine_ls_number_parameters 234
_refine_ls_number_reflns 3441
_refine_ls_number_restraints 1
_refine_ls_restrained_S_all 1.010
_refine_ls_R_factor_all 0.0672
_refine_ls_R_factor_gt 0.0431
_refine_ls_shift/su_max 0.003
_refine_ls_shift/su_mean 0.000
_refine_ls_structure_factor_coef Fsqd
_refine_ls_weighting_details 'calc w=1/[\s^2^(Fo^2^)+(0.0627P)^2^+0.5281P] where P=(Fo^2^+2Fc^2^)/3'
_refine_ls_weighting_scheme calc
_refine_ls_wR_factor_gt 0.1102
_refine_ls_wR_factor_ref 0.1291
_reflns_number_gt 2442
_reflns_number_total 3441
_reflns_threshold_expression >2sigma(I)
_cod_data_source_file b705149bsup1.cif
_cod_data_source_block 51009d
_cod_depositor_comments
;
The following automatic conversions were performed:

'_symmetry_cell_setting' value 'Monoclinic' changed to 'monoclinic'
according to /home/saulius/struct/CIF-dictionaries/cif_core.dic
dictionary named 'cif_core.dic' version 2.4.2 from
2011-04-26.

'_exptl_absorpt_correction_type' value 'MULTI-SCAN'
changed to 'multi-scan' according to
/home/saulius/struct/CIF-dictionaries/cif_core.dic dictionary named
'cif_core.dic' version 2.4.2 from 2011-04-26.

Automatic conversion script
Id: cif_fix_values 1891 2012-01-12 08:04:46Z andrius 

The following automatic conversions were performed:

'_exptl_crystal_density_meas' value 'NONE' was changed to '?' - the
value is perceived as not measured.

Automatic conversion script
Id: cif_fix_values 3008 2015-01-20 13:52:24Z robertas 
;
_cod_original_sg_symbol_H-M P2(1)/n
_cod_database_code 7053713

loop_
_symmetry_equiv_pos_as_xyz
'x, y, z'
'-x+1/2, y+1/2, -z+1/2'
'-x, -y, -z'
'x-1/2, -y-1/2, z-1/2'

loop_
_atom_site_label
_atom_site_type_symbol
_atom_site_fract_x
_atom_site_fract_y
_atom_site_fract_z
_atom_site_U_iso_or_equiv
_atom_site_adp_type
_atom_site_occupancy
_atom_site_symmetry_multiplicity
_atom_site_calc_flag
_atom_site_refinement_flags
N1 N 1.17346(10) 1.36665(18) 0.33757(9) 0.0393(3) Uani 1 1 d .
N2 N 1.12500(10) 1.11817(17) 0.27767(9) 0.0374(3) Uani 1 1 d .
N3 N 1.09202(11) 0.86880(18) 0.21709(10) 0.0428(4) Uani 1 1 d D
N4 N 0.94002(10) 0.73679(17) 0.15635(9) 0.0392(3) Uani 1 1 d .
N5 N 0.79062(10) 0.61655(18) 0.09220(9) 0.0424(4) Uani 1 1 d .
C1 C 1.23490(16) 1.6238(3) 0.39975(14) 0.0573(5) Uani 1 1 d .
H1A H 1.2400 1.6346 0.4596 0.086 Uiso 1 1 calc R
H1B H 1.2211 1.7292 0.3742 0.086 Uiso 1 1 calc R
H1C H 1.2993 1.5816 0.3843 0.086 Uiso 1 1 calc R
C2 C 1.14776(14) 1.5080(2) 0.37031(11) 0.0429(4) Uani 1 1 d .
C3 C 1.04395(15) 1.5539(2) 0.37681(13) 0.0526(5) Uani 1 1 d .
H3 H 1.0303 1.6545 0.4006 0.063 Uiso 1 1 calc R
C4 C 0.96294(14) 1.4529(2) 0.34873(13) 0.0484(5) Uani 1 1 d .
C5 C 0.85076(17) 1.5034(3) 0.35156(18) 0.0766(8) Uani 1 1 d .
H5A H 0.8487 1.6048 0.3817 0.115 Uiso 1 1 calc R
H5B H 0.8152 1.4198 0.3793 0.115 Uiso 1 1 calc R
H5C H 0.8172 1.5176 0.2955 0.115 Uiso 1 1 calc R
C6 C 0.98803(13) 1.2992(2) 0.31515(11) 0.0402(4) Uani 1 1 d .
C7 C 0.91408(13) 1.1795(2) 0.28514(12) 0.0485(5) Uani 1 1 d .
H7 H 0.8436 1.1993 0.2874 0.058 Uiso 1 1 calc R
C8 C 0.94434(14) 1.0361(2) 0.25302(12) 0.0484(5) Uani 1 1 d .
H8 H 0.8956 0.9568 0.2337 0.058 Uiso 1 1 calc R
C9 C 1.05240(12) 1.0100(2) 0.24963(10) 0.0371(4) Uani 1 1 d .
C10 C 1.09429(12) 1.2613(2) 0.31045(10) 0.0350(4) Uani 1 1 d .
C11 C 1.04149(12) 0.7338(2) 0.17800(10) 0.0363(4) Uani 1 1 d .
C12 C 1.10660(12) 0.5993(2) 0.16259(11) 0.0399(4) Uani 1 1 d .
H12 H 1.1782 0.6038 0.1779 0.048 Uiso 1 1 calc R
C13 C 1.06142(13) 0.4648(2) 0.12508(11) 0.0395(4) Uani 1 1 d .
H13 H 1.1022 0.3744 0.1153 0.047 Uiso 1 1 calc R
C14 C 0.95244(12) 0.4602(2) 0.10051(10) 0.0345(4) Uani 1 1 d .
C15 C 0.89897(13) 0.3258(2) 0.05939(11) 0.0404(4) Uani 1 1 d .
C16 C 0.95458(17) 0.1712(2) 0.04021(14) 0.0558(5) Uani 1 1 d .
H16A H 0.9063 0.0974 0.0096 0.084 Uiso 1 1 calc R
H16B H 0.9834 0.1202 0.0916 0.084 Uiso 1 1 calc R
H16C H 1.0096 0.1970 0.0072 0.084 Uiso 1 1 calc R
C17 C 0.79446(14) 0.3442(2) 0.03559(12) 0.0452(4) Uani 1 1 d .
H17 H 0.7569 0.2587 0.0082 0.054 Uiso 1 1 calc R
C18 C 0.74320(13) 0.4900(2) 0.05191(11) 0.0437(4) Uani 1 1 d .
C19 C 0.62907(15) 0.5081(3) 0.02157(15) 0.0630(6) Uani 1 1 d .
H19A H 0.6067 0.6171 0.0333 0.094 Uiso 1 1 calc R
H19B H 0.5899 0.4300 0.0498 0.094 Uiso 1 1 calc R
H19C H 0.6178 0.4888 -0.0377 0.094 Uiso 1 1 calc R
C20 C 0.89496(12) 0.6019(2) 0.11662(10) 0.0356(4) Uani 1 1 d .
H3A H 1.1618(8) 0.870(2) 0.2179(12) 0.048(5) Uiso 1 1 d D

loop_
_atom_site_aniso_label
_atom_site_aniso_U_11
_atom_site_aniso_U_22
_atom_site_aniso_U_33
_atom_site_aniso_U_23
_atom_site_aniso_U_13
_atom_site_aniso_U_12
N1 0.0328(7) 0.0394(8) 0.0441(8) -0.0008(7) -0.0023(6) -0.0026(6)
N2 0.0290(7) 0.0379(8) 0.0438(8) -0.0001(6) -0.0019(6) -0.0016(6)
N3 0.0273(7) 0.0409(8) 0.0588(10) -0.0070(7) -0.0012(6) -0.0018(6)
N4 0.0297(7) 0.0375(8) 0.0489(8) -0.0039(7) -0.0013(6) 0.0011(6)
N5 0.0280(7) 0.0459(9) 0.0521(9) -0.0058(7) -0.0006(6) 0.0002(6)
C1 0.0479(11) 0.0514(12) 0.0715(14) -0.0157(10) 0.0025(10) -0.0086(9)
C2 0.0425(10) 0.0404(10) 0.0456(10) -0.0031(8) 0.0037(7) -0.0041(8)
C3 0.0477(11) 0.0453(11) 0.0665(13) -0.0139(10) 0.0136(9) -0.0036(9)
C4 0.0378(10) 0.0495(11) 0.0596(12) -0.0059(9) 0.0130(8) -0.0002(8)
C5 0.0443(12) 0.0662(15) 0.123(2) -0.0250(15) 0.0260(13) 0.0030(10)
C6 0.0337(8) 0.0444(10) 0.0430(10) -0.0010(8) 0.0071(7) -0.0024(7)
C7 0.0285(8) 0.0574(12) 0.0607(12) -0.0098(10) 0.0103(8) -0.0040(8)
C8 0.0319(9) 0.0528(11) 0.0610(12) -0.0125(9) 0.0076(8) -0.0103(8)
C9 0.0317(8) 0.0403(9) 0.0386(9) 0.0004(7) 0.0008(6) -0.0023(7)
C10 0.0308(8) 0.0384(9) 0.0350(8) 0.0034(7) 0.0004(6) -0.0016(7)
C11 0.0309(8) 0.0368(9) 0.0401(9) 0.0010(7) 0.0002(6) -0.0015(7)
C12 0.0269(8) 0.0449(10) 0.0466(10) 0.0023(8) -0.0016(7) 0.0027(7)
C13 0.0343(8) 0.0391(9) 0.0447(9) 0.0011(8) 0.0028(7) 0.0072(7)
C14 0.0349(8) 0.0354(9) 0.0331(8) 0.0026(7) 0.0042(6) 0.0006(7)
C15 0.0437(10) 0.0383(9) 0.0392(9) -0.0005(7) 0.0053(7) -0.0013(7)
C16 0.0614(13) 0.0435(11) 0.0619(12) -0.0103(10) 0.0042(10) 0.0045(9)
C17 0.0440(10) 0.0440(10) 0.0466(10) -0.0062(8) 0.0019(8) -0.0107(8)
C18 0.0324(9) 0.0522(11) 0.0456(10) -0.0036(9) 0.0009(7) -0.0066(8)
C19 0.0343(10) 0.0729(15) 0.0785(15) -0.0122(12) -0.0066(9) -0.0059(10)
C20 0.0299(8) 0.0377(9) 0.0387(9) -0.0003(7) 0.0020(6) -0.0011(7)

loop_
_atom_type_symbol
_atom_type_description
_atom_type_scat_dispersion_real
_atom_type_scat_dispersion_imag
_atom_type_scat_source
C C 0.0033 0.0016 'International Tables Vol C Tables 4.2.6.8 and 6.1.1.4'
H H 0.0000 0.0000 'International Tables Vol C Tables 4.2.6.8 and 6.1.1.4'
N N 0.0061 0.0033 'International Tables Vol C Tables 4.2.6.8 and 6.1.1.4'

loop_
_geom_angle_atom_site_label_1
_geom_angle_atom_site_label_2
_geom_angle_atom_site_label_3
_geom_angle
C2 N1 C10 117.37(15)
C9 N2 C10 118.38(14)
C9 N3 C11 130.72(14)
C9 N3 H3A 113.4(12)
C11 N3 H3A 115.7(12)
C11 N4 C20 117.69(14)
C18 N5 C20 117.11(15)
C2 C1 H1A 109.5
C2 C1 H1B 109.5
H1A C1 H1B 109.5
C2 C1 H1C 109.5
H1A C1 H1C 109.5
H1B C1 H1C 109.5
N1 C2 C3 123.07(16)
N1 C2 C1 117.25(16)
C3 C2 C1 119.67(17)
C4 C3 C2 121.00(18)
C4 C3 H3 119.5
C2 C3 H3 119.5
C3 C4 C6 117.25(17)
C3 C4 C5 121.71(18)
C6 C4 C5 121.03(17)
C4 C5 H5A 109.5
C4 C5 H5B 109.5
H5A C5 H5B 109.5
C4 C5 H5C 109.5
H5A C5 H5C 109.5
H5B C5 H5C 109.5
C7 C6 C4 124.46(16)
C7 C6 C10 116.88(16)
C4 C6 C10 118.67(15)
C8 C7 C6 120.88(16)
C8 C7 H7 119.6
C6 C7 H7 119.6
C7 C8 C9 118.27(16)
C7 C8 H8 120.9
C9 C8 H8 120.9
N2 C9 N3 113.70(14)
N2 C9 C8 123.12(16)
N3 C9 C8 123.18(15)
N2 C10 N1 114.92(14)
N2 C10 C6 122.47(15)
N1 C10 C6 122.60(15)
N4 C11 N3 120.30(15)
N4 C11 C12 124.03(15)
N3 C11 C12 115.66(14)
C13 C12 C11 118.06(15)
C13 C12 H12 121.0
C11 C12 H12 121.0
C12 C13 C14 120.59(16)
C12 C13 H13 119.7
C14 C13 H13 119.7
C20 C14 C15 118.65(15)
C20 C14 C13 116.99(15)
C15 C14 C13 124.34(15)
C17 C15 C14 117.17(16)
C17 C15 C16 121.04(17)
C14 C15 C16 121.77(16)
C15 C16 H16A 109.5
C15 C16 H16B 109.5
H16A C16 H16B 109.5
C15 C16 H16C 109.5
H16A C16 H16C 109.5
H16B C16 H16C 109.5
C15 C17 C18 120.92(16)
C15 C17 H17 119.5
C18 C17 H17 119.5
N5 C18 C17 123.30(16)
N5 C18 C19 117.39(17)
C17 C18 C19 119.30(17)
C18 C19 H19A 109.5
C18 C19 H19B 109.5
H19A C19 H19B 109.5
C18 C19 H19C 109.5
H19A C19 H19C 109.5
H19B C19 H19C 109.5
N5 C20 N4 114.57(14)
N5 C20 C14 122.81(15)
N4 C20 C14 122.60(14)

loop_
_geom_bond_atom_site_label_1
_geom_bond_atom_site_label_2
_geom_bond_distance
N1 C2 1.325(2)
N1 C10 1.367(2)
N2 C9 1.327(2)
N2 C10 1.358(2)
N3 C9 1.387(2)
N3 C11 1.391(2)
N3 H3A 0.900(9)
N4 C11 1.317(2)
N4 C20 1.367(2)
N5 C18 1.328(2)
N5 C20 1.364(2)
C1 C2 1.502(3)
C1 H1A 0.9600
C1 H1B 0.9600
C1 H1C 0.9600
C2 C3 1.408(3)
C3 C4 1.366(3)
C3 H3 0.9300
C4 C6 1.416(3)
C4 C5 1.513(3)
C5 H5A 0.9600
C5 H5B 0.9600
C5 H5C 0.9600
C6 C7 1.410(2)
C6 C10 1.418(2)
C7 C8 1.354(3)
C7 H7 0.9300
C8 C9 1.420(2)
C8 H8 0.9300
C11 C12 1.421(2)
C12 C13 1.350(2)
C12 H12 0.9300
C13 C14 1.417(2)
C13 H13 0.9300
C14 C20 1.413(2)
C14 C15 1.417(2)
C15 C17 1.368(2)
C15 C16 1.500(3)
C16 H16A 0.9600
C16 H16B 0.9600
C16 H16C 0.9600
C17 C18 1.401(3)
C17 H17 0.9300
C18 C19 1.505(2)
C19 H19A 0.9600
C19 H19B 0.9600
C19 H19C 0.9600

loop_
_geom_hbond_atom_site_label_D
_geom_hbond_atom_site_label_H
_geom_hbond_atom_site_label_A
_geom_hbond_distance_DH
_geom_hbond_distance_HA
_geom_hbond_distance_DA
_geom_hbond_angle_DHA
_geom_hbond_site_symmetry_A
N3 H3A N1 0.900(9) 2.403(11) 3.253(2) 157.5(16) 2_745

loop_
_geom_torsion_atom_site_label_1
_geom_torsion_atom_site_label_2
_geom_torsion_atom_site_label_3
_geom_torsion_atom_site_label_4
_geom_torsion
C10 N1 C2 C3 -1.1(3)
C10 N1 C2 C1 -179.78(16)
N1 C2 C3 C4 -0.3(3)
C1 C2 C3 C4 178.42(19)
C2 C3 C4 C6 1.7(3)
C2 C3 C4 C5 -177.1(2)
C3 C4 C6 C7 178.63(19)
C5 C4 C6 C7 -2.5(3)
C3 C4 C6 C10 -1.7(3)
C5 C4 C6 C10 177.09(19)
C4 C6 C7 C8 179.23(19)
C10 C6 C7 C8 -0.4(3)
C6 C7 C8 C9 -0.6(3)
C10 N2 C9 N3 179.66(14)
C10 N2 C9 C8 -0.6(3)
C11 N3 C9 N2 -175.81(17)
C11 N3 C9 C8 4.5(3)
C7 C8 C9 N2 1.1(3)
C7 C8 C9 N3 -179.17(17)
C9 N2 C10 N1 -179.67(14)
C9 N2 C10 C6 -0.5(2)
C2 N1 C10 N2 -179.84(15)
C2 N1 C10 C6 0.9(2)
C7 C6 C10 N2 1.0(3)
C4 C6 C10 N2 -178.70(16)
C7 C6 C10 N1 -179.87(16)
C4 C6 C10 N1 0.5(3)
C20 N4 C11 N3 178.71(15)
C20 N4 C11 C12 0.0(2)
C9 N3 C11 N4 9.6(3)
C9 N3 C11 C12 -171.55(17)
N4 C11 C12 C13 -1.5(3)
N3 C11 C12 C13 179.73(16)
C11 C12 C13 C14 1.2(3)
C12 C13 C14 C20 0.4(2)
C12 C13 C14 C15 178.69(17)
C20 C14 C15 C17 1.9(2)
C13 C14 C15 C17 -176.39(16)
C20 C14 C15 C16 -179.93(16)
C13 C14 C15 C16 1.8(3)
C14 C15 C17 C18 -0.3(3)
C16 C15 C17 C18 -178.55(18)
C20 N5 C18 C17 1.5(3)
C20 N5 C18 C19 -177.47(17)
C15 C17 C18 N5 -1.4(3)
C15 C17 C18 C19 177.49(18)
C18 N5 C20 N4 178.81(16)
C18 N5 C20 C14 0.2(2)
C11 N4 C20 N5 -176.82(15)
C11 N4 C20 C14 1.8(2)
C15 C14 C20 N5 -1.9(2)
C13 C14 C20 N5 176.49(15)
C15 C14 C20 N4 179.62(15)
C13 C14 C20 N4 -2.0(2)
